data_8101138
loop_
_publ_author_name
'Zheng, Chong'
'Mattausch, Hansj\"urgen'
'Simon, Arndt'

_publ_section_title
;
Crystal structure of galotrilanthanum triiodide, La~3~GaI~3~
;
_journal_issue 4
_journal_name_full 'Zeitschrift f\"ur Kristallographie - New Crystal Structures'
_journal_page_first 495
_journal_page_last 496
_journal_volume 216
_journal_year 2001
_chemical_formula_structural 'La3 I3 Ga'
_chemical_formula_sum 'Ga I3 La3'
_chemical_formula_weight 867.15
_space_group_IT_number 214
_symmetry_cell_setting cubic
_symmetry_space_group_name_Hall 'I 4bd 2c 3'
_symmetry_space_group_name_H-M 'I 41 3 2'
_cell_angle_alpha 90.00
_cell_angle_beta 90.00
_cell_angle_gamma 90.00
_cell_formula_units_Z 8
_cell_length_a 12.666(2)
_cell_length_b 12.666(2)
_cell_length_c 12.666(2)
_cell_measurement_temperature 293(2)
_cell_volume 2031.7(6)
_diffrn_ambient_temperature 293(2)
_exptl_crystal_density_diffrn 5.670
_cod_database_code 8101138

loop_
_symmetry_equiv_pos_as_xyz
'x, y, z'
'-x+1/2, -y, z+1/2'
'-x, y+1/2, -z+1/2'
'x+1/2, -y+1/2, -z'
'z, x, y'
'z+1/2, -x+1/2, -y'
'-z+1/2, -x, y+1/2'
'-z, x+1/2, -y+1/2'
'y, z, x'
'-y, z+1/2, -x+1/2'
'y+1/2, -z+1/2, -x'
'-y+1/2, -z, x+1/2'
'y+3/4, x+1/4, -z+1/4'
'-y+3/4, -x+3/4, -z+3/4'
'y+1/4, -x+1/4, z+3/4'
'-y+1/4, x+3/4, z+1/4'
'x+3/4, z+1/4, -y+1/4'
'-x+1/4, z+3/4, y+1/4'
'-x+3/4, -z+3/4, -y+3/4'
'x+1/4, -z+1/4, y+3/4'
'z+3/4, y+1/4, -x+1/4'
'z+1/4, -y+1/4, x+3/4'
'-z+1/4, y+3/4, x+1/4'
'-z+3/4, -y+3/4, -x+3/4'
'x+1/2, y+1/2, z+1/2'
'-x+1, -y+1/2, z+1'
'-x+1/2, y+1, -z+1'
'x+1, -y+1, -z+1/2'
'z+1/2, x+1/2, y+1/2'
'z+1, -x+1, -y+1/2'
'-z+1, -x+1/2, y+1'
'-z+1/2, x+1, -y+1'
'y+1/2, z+1/2, x+1/2'
'-y+1/2, z+1, -x+1'
'y+1, -z+1, -x+1/2'
'-y+1, -z+1/2, x+1'
'y+5/4, x+3/4, -z+3/4'
'-y+5/4, -x+5/4, -z+5/4'
'y+3/4, -x+3/4, z+5/4'
'-y+3/4, x+5/4, z+3/4'
'x+5/4, z+3/4, -y+3/4'
'-x+3/4, z+5/4, y+3/4'
'-x+5/4, -z+5/4, -y+5/4'
'x+3/4, -z+3/4, y+5/4'
'z+5/4, y+3/4, -x+3/4'
'z+3/4, -y+3/4, x+5/4'
'-z+3/4, y+5/4, x+3/4'
'-z+5/4, -y+5/4, -x+5/4'

loop_
_atom_site_label
_atom_site_type_symbol
_atom_site_fract_x
_atom_site_fract_y
_atom_site_fract_z
_atom_site_U_iso_or_equiv
_atom_site_adp_type
_atom_site_occupancy
_atom_site_symmetry_multiplicity
_atom_site_calc_flag
_atom_site_refinement_flags
_atom_site_disorder_assembly
_atom_site_disorder_group
La La 0.1250 0.61330(13) 0.63670(13) 0.0406(9) Uani 1 24 d S . .
I I 0.1250 0.88532(14) 0.13532(14) 0.0403(10) Uani 1 24 d S . .
Ga Ga 0.8750 0.8750 0.8750 0.0336(16) Uani 1 8 d S . .

loop_
_atom_site_aniso_label
_atom_site_aniso_U_11
_atom_site_aniso_U_22
_atom_site_aniso_U_33
_atom_site_aniso_U_23
_atom_site_aniso_U_13
_atom_site_aniso_U_12
La 0.0343(14) 0.0437(11) 0.0437(11) -0.0053(11) -0.0079(6) -0.0079(6)
I 0.0354(15) 0.0428(12) 0.0428(12) -0.0079(18) 0.0015(7) -0.0015(7)
Ga 0.0336(16) 0.0336(16) 0.0336(16) -0.005(2) -0.005(2) -0.005(2)

loop_
_geom_bond_atom_site_label_1
_geom_bond_atom_site_label_2
_geom_bond_distance
_geom_bond_site_symmetry_2
_geom_bond_publ_flag
La Ga 3.0218(16) 3_646 ?
La Ga 3.0218(16) 26_564 ?
La I 3.312(2) 33_455 ?
La I 3.312(2) 8_556 ?
La I 3.3288(19) 10_655 ?
La I 3.3288(19) 30_456 ?
La La 4.059(5) 28_456 ?
I La 3.312(2) 29_454 ?
I La 3.312(2) 11_465 ?
I La 3.3288(19) 7_564 ?
I La 3.3288(19) 36_564 ?
Ga La 3.0218(16) 11_566 ?
Ga La 3.0218(16) 30_456 ?
Ga La 3.0218(16) 26_564 ?
Ga La 3.0219(16) 3_656 ?
Ga La 3.0219(16) 34_645 ?
Ga La 3.0219(16) 7_665 ?
